data_7221390
loop_
_publ_author_name
'Thiele, G.'
'Brodersen, K.'
'Frohring, H.M.'

_publ_section_title
;
 On cyanohalogenomercurates of alkali metals
;
_journal_name_full
;
Zeitschrift fuer Naturforschung, Teil B. Anorganische Chemie, Organische 
Chemie (33,1978-41,1986)
;
_journal_page_first 180
_journal_page_last 187
_journal_volume 36
_journal_year 1981
_chemical_formula_sum 'C2 H2 Cl Hg N2 O Rb'
_chemical_name_systematic 'Rb Hg (C N)2 Cl H2 O'
_space_group_IT_number 63
_symmetry_space_group_name_Hall '-C 2c 2'
_symmetry_space_group_name_H-M 'C m c m'
_cell_angle_alpha 90
_cell_angle_beta 90
_cell_angle_gamma 90
_cell_formula_units_Z 4
_cell_length_a 4.416
_cell_length_b 19.035
_cell_length_c 8.838
_cell_volume 742.910
_citation_journal_id_ASTM ZNBAD2
_cod_data_source_file Thiele_ZNBAD2_1981_1350.cif
_cod_data_source_block C2H2Cl1Hg1N2O1Rb1
_cod_original_cell_volume 742.9095
_cod_original_formula_sum 'C2 H2 Cl1 Hg1 N2 O1 Rb1'
_cod_database_code 7221390

loop_
_symmetry_equiv_pos_as_xyz
x,y,z
-x,-y,z+1/2
x,-y,-z
-x,y,-z+1/2
-x,-y,-z
x,y,-z-1/2
-x,y,z
x,-y,z-1/2
x+1/2,y+1/2,z
-x+1/2,-y+1/2,z+1/2
x+1/2,-y+1/2,-z
-x+1/2,y+1/2,-z+1/2
-x+1/2,-y+1/2,-z
x+1/2,y+1/2,-z-1/2
-x+1/2,y+1/2,z
x+1/2,-y+1/2,z-1/2

loop_
_atom_site_label
_atom_site_type_symbol
_atom_site_fract_x
_atom_site_fract_y
_atom_site_fract_z
_atom_site_occupancy
_atom_site_U_iso_or_equiv
C1 C+2 0 0.1045 0.0244 1 0.0
Rb1 Rb+1 0 0.7251 0.25 1 0.0
Cl1 Cl-1 0 0.1045 0.25 1 0.0
Hg1 Hg+2 0 0 0 1 0.0
N1 N-3 0 0.1667 0.0356 1 0.0
O1 O-2 0 0.3263 0.25 1 0.0
